data_4512481
loop_
_publ_author_name
'Li, Hao-Hong'
'Zeng, Xian-Hua'
'Wu, Hong-Yan'
'Jie, Xiang'
'Zheng, Shou-Tian'
'Chen, Zhi-Rong'

_publ_section_title
;
 Incorporating Guest Molecules into Honeycomb Structures Constructed from
 Uranium(VI)-Polycarboxylates: Structural Diversities and Photocatalytic
 Activities for the Degradation of Organic Dye
;
_journal_issue 1
_journal_name_full 'Crystal Growth &amp; Design'
_journal_page_first 10
_journal_paper_doi 10.1021/cg501252x
_journal_volume 15
_journal_year 2015
_chemical_formula_moiety 'C18 H6 O16 S3 U2, C12 H14 N2'
_chemical_formula_sum 'C30 H20 N2 O16 S3 U2'
_chemical_formula_weight 1236.75
_chemical_name_systematic
;
 ?
;
_space_group_IT_number 15
_symmetry_cell_setting monoclinic
_symmetry_space_group_name_Hall '-C 2yc'
_symmetry_space_group_name_H-M 'C 1 2/c 1'
_atom_sites_solution_hydrogens geom
_atom_sites_solution_primary direct
_atom_sites_solution_secondary difmap
_audit_creation_method SHELXL-97
_cell_angle_alpha 90.00
_cell_angle_beta 104.28(3)
_cell_angle_gamma 90.00
_cell_formula_units_Z 4
_cell_length_a 12.420(3)
_cell_length_b 18.132(4)
_cell_length_c 16.188(3)
_cell_measurement_reflns_used 25
_cell_measurement_temperature 293(2)
_cell_measurement_theta_max 18
_cell_measurement_theta_min 12
_cell_volume 3532.9(14)
_computing_cell_refinement 'TEXRAY software'
_computing_data_collection 'TEXRAY software (Molecular Structure Corporation, 1999)'
_computing_data_reduction 'TEXSAN (Molecular Structure Corporation, 1999)'
_computing_molecular_graphics 'ORTEX (P.McArdle, 1995)'
_computing_publication_material 'SHELXL-97/2 (Sheldrick,1997)')'
_computing_structure_refinement 'SHELXL-97 (Sheldrick, 1997)'
_computing_structure_solution 'SHELXS-97 (Sheldrick, 1997)'
_diffrn_ambient_temperature 293(2)
_diffrn_detector_area_resol_mean None
_diffrn_measured_fraction_theta_full 0.993
_diffrn_measured_fraction_theta_max 0.993
_diffrn_measurement_device_type 'Rigaku Weissenberg IP'
_diffrn_measurement_method 'scintillation counter'
_diffrn_radiation_monochromator graphite
_diffrn_radiation_source 'fine-focus sealed tube'
_diffrn_radiation_type MoK\a
_diffrn_radiation_wavelength 0.71073
_diffrn_reflns_av_R_equivalents 0.0861
_diffrn_reflns_av_sigmaI/netI 0.0899
_diffrn_reflns_limit_h_max 16
_diffrn_reflns_limit_h_min -16
_diffrn_reflns_limit_k_max 23
_diffrn_reflns_limit_k_min -23
_diffrn_reflns_limit_l_max 20
_diffrn_reflns_limit_l_min -20
_diffrn_reflns_number 16537
_diffrn_reflns_theta_full 27.47
_diffrn_reflns_theta_max 27.47
_diffrn_reflns_theta_min 3.39
_diffrn_standards_decay_% 'not measured'
_diffrn_standards_interval_count 'not measured'
_diffrn_standards_interval_time 'not measured'
_diffrn_standards_number None
_exptl_absorpt_coefficient_mu 9.410
_exptl_absorpt_correction_T_max 1.00
_exptl_absorpt_correction_T_min 0.25
_exptl_absorpt_correction_type multi-scan
_exptl_absorpt_process_details 'TEXRAY software (Molecular Structure Corporation, 1999)'
_exptl_crystal_colour Yellow
_exptl_crystal_density_diffrn 2.325
_exptl_crystal_density_method 'not measured'
_exptl_crystal_description Block
_exptl_crystal_F_000 2296
_exptl_crystal_size_max 0.30
_exptl_crystal_size_mid 0.25
_exptl_crystal_size_min 0.20
_refine_diff_density_max 1.312
_refine_diff_density_min -1.382
_refine_diff_density_rms 0.189
_refine_ls_extinction_method none
_refine_ls_goodness_of_fit_ref 0.836
_refine_ls_hydrogen_treatment constr
_refine_ls_matrix_type full
_refine_ls_number_parameters 240
_refine_ls_number_reflns 4019
_refine_ls_number_restraints 0
_refine_ls_restrained_S_all 0.836
_refine_ls_R_factor_all 0.0494
_refine_ls_R_factor_gt 0.0304
_refine_ls_shift/su_max 0.002
_refine_ls_shift/su_mean 0.000
_refine_ls_structure_factor_coef Fsqd
_refine_ls_weighting_details 'calc w=1/[\s^2^(Fo^2^)+(0.0100P)^2^+0.0000P] where P=(Fo^2^+2Fc^2^)/3'
_refine_ls_weighting_scheme calc
_refine_ls_wR_factor_gt 0.0527
_refine_ls_wR_factor_ref 0.0569
_reflns_number_gt 2878
_reflns_number_total 4019
_reflns_threshold_expression >2sigma(I)
_cod_data_source_file cg501252x_si_002.cif
_cod_data_source_block 4
_cod_depositor_comments
;
The following automatic conversions were performed:

'_symmetry_cell_setting' value 'Monoclinic' changed to 'monoclinic'
according to
/home/saulius/struct/COD-crude-data--automatic-downloads/rss-feeds/ACS/lib/dictionaries/cif_core.dic
dictionary named 'cif_core.dic' version 2.4.2 from
2011-04-26.

'_exptl_absorpt_correction_type' value 'Multi-Scan'
changed to 'multi-scan' according to
/home/saulius/struct/COD-crude-data--automatic-downloads/rss-feeds/ACS/lib/dictionaries/cif_core.dic
dictionary named 'cif_core.dic' version 2.4.2 from 2011-04-26.

Automatic conversion script
Id: cif_fix_values 2935 2014-11-11 08:27:57Z andrius 

 Adding full bibliography for 4512478--4512481.cif.
;
_cod_original_cell_volume 3532.8(12)
_cod_original_sg_symbol_Hall -C2yc
_cod_original_sg_symbol_H-M C2/c
_cod_database_code 4512481

loop_
_symmetry_equiv_pos_as_xyz
'x, y, z'
'-x, y, -z+1/2'
'x+1/2, y+1/2, z'
'-x+1/2, y+1/2, -z+1/2'
'-x, -y, -z'
'x, -y, z-1/2'
'-x+1/2, -y+1/2, -z'
'x+1/2, -y+1/2, z-1/2'

loop_
_atom_site_label
_atom_site_type_symbol
_atom_site_fract_x
_atom_site_fract_y
_atom_site_fract_z
_atom_site_U_iso_or_equiv
_atom_site_adp_type
_atom_site_occupancy
_atom_site_symmetry_multiplicity
_atom_site_calc_flag
_atom_site_refinement_flags
U1 U 0.606258(18) 0.183800(10) 0.093431(12) 0.01919(7) Uani 1 1 d .
S1 S 0.5000 0.18797(10) -0.2500 0.0291(5) Uani 1 2 d S
S2 S 0.69106(15) 0.43337(8) 0.26431(9) 0.0347(4) Uani 1 1 d .
O1 O 0.5966(4) 0.3063(2) 0.1546(2) 0.0415(12) Uani 1 1 d .
O2 O 0.6624(4) 0.2183(2) 0.2463(2) 0.0390(12) Uani 1 1 d .
O3 O 0.8731(3) 0.5531(2) 0.4491(2) 0.0304(10) Uani 1 1 d .
O4 O 0.8075(4) 0.5783(2) 0.3126(2) 0.0401(12) Uani 1 1 d .
O5 O 0.5573(3) 0.16312(17) -0.0635(2) 0.0250(9) Uani 1 1 d .
O6 O 0.5278(3) 0.27635(18) -0.0238(2) 0.0233(9) Uani 1 1 d .
O7 O 0.7407(3) 0.2049(2) 0.0827(3) 0.0410(12) Uani 1 1 d .
O8 O 0.4709(3) 0.1620(2) 0.1019(3) 0.0334(10) Uani 1 1 d .
N1 N 0.7831(4) 0.5036(2) 0.1050(3) 0.0222(11) Uani 1 1 d .
C1 C 0.6460(5) 0.2850(3) 0.2302(4) 0.0326(15) Uani 1 1 d .
C2 C 0.6956(5) 0.3419(3) 0.2934(3) 0.0286(14) Uani 1 1 d .
C3 C 0.7591(6) 0.3318(3) 0.3752(4) 0.0344(16) Uani 1 1 d .
H3 H 0.7699 0.2862 0.4025 0.041 Uiso 1 1 calc R
C4 C 0.8057(5) 0.3981(3) 0.4131(3) 0.0308(15) Uani 1 1 d .
H4 H 0.8513 0.4009 0.4681 0.037 Uiso 1 1 calc R
C5 C 0.7773(5) 0.4580(3) 0.3609(3) 0.0258(13) Uani 1 1 d .
C6 C 0.8206(5) 0.5341(3) 0.3743(3) 0.0275(14) Uani 1 1 d .
C7 C 0.5341(5) 0.2309(3) -0.0822(3) 0.0211(13) Uani 1 1 d .
C8 C 0.5127(5) 0.2534(3) -0.1725(3) 0.0218(13) Uani 1 1 d .
C9 C 0.5079(6) 0.3225(3) -0.2050(3) 0.0386(17) Uani 1 1 d .
H9 H 0.5142 0.3651 -0.1722 0.046 Uiso 1 1 calc R
C10 C 0.9025(5) 0.5018(3) 0.1508(4) 0.0365(16) Uani 1 1 d .
H10A H 0.9311 0.4528 0.1484 0.055 Uiso 1 1 calc R
H10B H 0.9105 0.5158 0.2091 0.055 Uiso 1 1 calc R
H10C H 0.9432 0.5356 0.1242 0.055 Uiso 1 1 calc R
C11 C 0.7231(5) 0.5659(3) 0.0988(4) 0.0268(14) Uani 1 1 d .
H11 H 0.7562 0.6092 0.1236 0.032 Uiso 1 1 calc R
C12 C 0.6125(5) 0.5657(3) 0.0555(4) 0.0295(15) Uani 1 1 d .
H12 H 0.5725 0.6095 0.0489 0.035 Uiso 1 1 calc R
C13 C 0.5603(4) 0.5010(3) 0.0217(3) 0.0198(12) Uani 1 1 d .
C14 C 0.6245(4) 0.4370(3) 0.0295(3) 0.0224(13) Uani 1 1 d .
H14 H 0.5924 0.3928 0.0069 0.027 Uiso 1 1 calc R
C15 C 0.7360(5) 0.4395(3) 0.0710(3) 0.0249(13) Uani 1 1 d .
H15 H 0.7790 0.3970 0.0756 0.030 Uiso 1 1 calc R

loop_
_atom_site_aniso_label
_atom_site_aniso_U_11
_atom_site_aniso_U_22
_atom_site_aniso_U_33
_atom_site_aniso_U_23
_atom_site_aniso_U_13
_atom_site_aniso_U_12
U1 0.02572(11) 0.01534(9) 0.01443(10) 0.00061(9) 0.00102(7) -0.00347(10)
S1 0.0528(14) 0.0150(8) 0.0175(9) 0.000 0.0046(9) 0.000
S2 0.0549(11) 0.0215(7) 0.0204(8) -0.0028(6) -0.0044(7) -0.0088(8)
O1 0.072(3) 0.023(2) 0.021(2) -0.0035(18) -0.005(2) -0.004(2)
O2 0.070(3) 0.020(2) 0.024(2) -0.0054(17) 0.006(2) -0.010(2)
O3 0.046(3) 0.024(2) 0.019(2) -0.0101(17) 0.0033(19) -0.013(2)
O4 0.069(3) 0.025(2) 0.021(2) -0.0026(18) 0.002(2) -0.009(2)
O5 0.042(3) 0.0147(17) 0.0167(19) 0.0008(14) 0.0037(18) 0.0050(17)
O6 0.039(2) 0.0160(18) 0.0129(18) -0.0035(15) 0.0024(17) 0.0055(17)
O7 0.027(2) 0.051(3) 0.040(3) 0.017(2) -0.002(2) -0.008(2)
O8 0.033(3) 0.030(2) 0.040(2) -0.0024(18) 0.014(2) -0.0082(19)
N1 0.018(3) 0.021(2) 0.025(2) 0.003(2) 0.002(2) 0.001(2)
C1 0.043(4) 0.027(3) 0.025(3) -0.001(3) 0.004(3) -0.009(3)
C2 0.045(4) 0.017(2) 0.025(3) -0.003(2) 0.009(3) -0.009(3)
C3 0.053(4) 0.025(3) 0.022(3) -0.002(2) 0.003(3) 0.000(3)
C4 0.045(4) 0.023(3) 0.019(3) -0.004(2) -0.003(3) 0.003(3)
C5 0.034(3) 0.021(3) 0.023(3) -0.009(2) 0.007(3) -0.004(3)
C6 0.036(4) 0.026(3) 0.022(3) -0.005(2) 0.010(3) -0.002(3)
C7 0.020(3) 0.014(2) 0.024(3) -0.001(2) -0.004(2) -0.002(2)
C8 0.031(3) 0.017(2) 0.014(3) -0.003(2) -0.002(2) 0.000(3)
C9 0.072(5) 0.016(3) 0.024(3) -0.003(2) 0.005(3) 0.006(3)
C10 0.024(4) 0.027(3) 0.051(4) 0.004(3) -0.004(3) -0.001(3)
C11 0.024(3) 0.016(3) 0.038(3) -0.001(3) 0.003(3) -0.006(2)
C12 0.024(3) 0.016(3) 0.045(4) 0.000(3) 0.002(3) 0.002(3)
C13 0.020(3) 0.020(3) 0.019(3) -0.002(2) 0.005(2) 0.004(2)
C14 0.021(3) 0.016(3) 0.027(3) -0.006(2) -0.001(2) 0.002(2)
C15 0.029(3) 0.016(3) 0.029(3) 0.004(2) 0.005(3) 0.007(3)

loop_
_atom_type_symbol
_atom_type_description
_atom_type_scat_dispersion_real
_atom_type_scat_dispersion_imag
_atom_type_scat_source
C C 0.0033 0.0016 'International Tables Vol C Tables 4.2.6.8 and 6.1.1.4'
H H 0.0000 0.0000 'International Tables Vol C Tables 4.2.6.8 and 6.1.1.4'
N N 0.0061 0.0033 'International Tables Vol C Tables 4.2.6.8 and 6.1.1.4'
O O 0.0106 0.0060 'International Tables Vol C Tables 4.2.6.8 and 6.1.1.4'
I I -0.4742 1.8119 'International Tables Vol C Tables 4.2.6.8 and 6.1.1.4'
U U -9.6767 9.6646 'International Tables Vol C Tables 4.2.6.8 and 6.1.1.4'
S S 0.1246 0.1234 'International Tables Vol C Tables 4.2.6.8 and 6.1.1.4'

loop_
_geom_angle_atom_site_label_1
_geom_angle_atom_site_label_2
_geom_angle_atom_site_label_3
_geom_angle
_geom_angle_site_symmetry_1
_geom_angle_site_symmetry_3
O7 U1 O8 178.77(19) . .
O7 U1 O1 89.14(18) . .
O8 U1 O1 91.65(17) . .
O7 U1 O2 90.21(18) . .
O8 U1 O2 91.03(17) . .
O1 U1 O2 52.92(12) . .
O7 U1 O5 86.05(17) . .
O8 U1 O5 92.73(16) . .
O1 U1 O5 121.70(11) . .
O2 U1 O5 173.57(12) . .
O7 U1 O3 90.85(17) . 4_645
O8 U1 O3 88.49(15) . 4_645
O1 U1 O3 172.35(11) . 4_645
O2 U1 O3 119.43(12) . 4_645
O5 U1 O3 65.92(11) . 4_645
O7 U1 O4 87.26(17) . 4_645
O8 U1 O4 93.16(17) . 4_645
O1 U1 O4 120.14(12) . 4_645
O2 U1 O4 67.36(12) . 4_645
O5 U1 O4 117.59(11) . 4_645
O3 U1 O4 52.23(11) 4_645 4_645
O7 U1 O6 88.91(16) . .
O8 U1 O6 90.48(16) . .
O1 U1 O6 69.80(11) . .
O2 U1 O6 122.72(11) . .
O5 U1 O6 52.06(10) . .
O3 U1 O6 117.85(10) 4_645 .
O4 U1 O6 169.26(12) 4_645 .
O7 U1 C1 87.1(2) . .
O8 U1 C1 94.03(19) . .
O1 U1 C1 27.03(14) . .
O2 U1 C1 26.11(14) . .
O5 U1 C1 148.10(14) . .
O3 U1 C1 145.34(14) 4_645 .
O4 U1 C1 93.11(15) 4_645 .
O6 U1 C1 96.72(14) . .
O7 U1 C6 87.62(18) . 4_645
O8 U1 C6 92.25(17) . 4_645
O1 U1 C6 146.10(14) . 4_645
O2 U1 C6 93.34(14) . 4_645
O5 U1 C6 91.73(13) . 4_645
O3 U1 C6 26.29(13) 4_645 4_645
O4 U1 C6 25.99(13) 4_645 4_645
O6 U1 C6 143.78(13) . 4_645
C1 U1 C6 119.07(16) . 4_645
O7 U1 C7 84.83(17) . .
O8 U1 C7 94.14(17) . .
O1 U1 C7 95.47(13) . .
O2 U1 C7 148.14(13) . .
O5 U1 C7 26.22(12) . .
O3 U1 C7 92.14(12) 4_645 .
O4 U1 C7 143.37(14) 4_645 .
O6 U1 C7 26.04(12) . .
C1 U1 C7 122.04(15) . .
C6 U1 C7 117.78(15) 4_645 .
C8 S1 C8 91.9(3) 2_654 .
C5 S2 C2 91.7(3) . .
C1 O1 U1 93.0(3) . .
C1 O2 U1 92.6(3) . .
C6 O3 U1 93.4(3) . 4_655
C6 O4 U1 93.0(3) . 4_655
C7 O5 U1 94.6(3) . .
C7 O6 U1 92.6(3) . .
C11 N1 C15 121.0(5) . .
C11 N1 C10 121.5(4) . .
C15 N1 C10 117.5(4) . .
O2 C1 O1 120.4(5) . .
O2 C1 C2 121.0(5) . .
O1 C1 C2 118.0(5) . .
O2 C1 U1 61.3(3) . .
O1 C1 U1 59.9(3) . .
C2 C1 U1 163.7(5) . .
C3 C2 C1 128.0(5) . .
C3 C2 S2 111.3(4) . .
C1 C2 S2 120.2(4) . .
C2 C3 C4 112.5(5) . .
C2 C3 H3 123.8 . .
C4 C3 H3 123.8 . .
C5 C4 C3 113.1(5) . .
C5 C4 H4 123.4 . .
C3 C4 H4 123.4 . .
C4 C5 C6 128.4(5) . .
C4 C5 S2 111.3(4) . .
C6 C5 S2 119.9(4) . .
O4 C6 O3 121.1(5) . .
O4 C6 C5 120.5(5) . .
O3 C6 C5 118.4(5) . .
O4 C6 U1 61.0(3) . 4_655
O3 C6 U1 60.3(3) . 4_655
C5 C6 U1 176.2(4) . 4_655
O6 C7 O5 119.8(5) . .
O6 C7 C8 121.9(4) . .
O5 C7 C8 118.2(5) . .
O6 C7 U1 61.4(3) . .
O5 C7 U1 59.1(2) . .
C8 C7 U1 172.4(4) . .
C9 C8 C7 128.3(5) . .
C9 C8 S1 111.7(4) . .
C7 C8 S1 119.9(4) . .
C8 C9 C9 112.4(3) . 2_654
C8 C9 H9 123.8 . .
C9 C9 H9 123.8 2_654 .
N1 C10 H10A 109.5 . .
N1 C10 H10B 109.5 . .
H10A C10 H10B 109.5 . .
N1 C10 H10C 109.5 . .
H10A C10 H10C 109.5 . .
H10B C10 H10C 109.5 . .
N1 C11 C12 120.0(5) . .
N1 C11 H11 120.0 . .
C12 C11 H11 120.0 . .
C11 C12 C13 120.9(5) . .
C11 C12 H12 119.6 . .
C13 C12 H12 119.6 . .
C12 C13 C14 117.8(5) . .
C12 C13 C13 121.6(6) . 5_665
C14 C13 C13 120.6(6) . 5_665
C15 C14 C13 119.9(5) . .
C15 C14 H14 120.0 . .
C13 C14 H14 120.0 . .
N1 C15 C14 120.3(5) . .
N1 C15 H15 119.8 . .
C14 C15 H15 119.8 . .

loop_
_geom_bond_atom_site_label_1
_geom_bond_atom_site_label_2
_geom_bond_distance
_geom_bond_site_symmetry_2
U1 O7 1.763(4) .
U1 O8 1.765(4) .
U1 O1 2.447(4) .
U1 O2 2.479(4) .
U1 O5 2.490(3) .
U1 O3 2.498(4) 4_645
U1 O4 2.513(4) 4_645
U1 O6 2.541(3) .
U1 C1 2.824(6) .
U1 C6 2.870(5) 4_645
U1 C7 2.891(5) .
S1 C8 1.705(5) 2_654
S1 C8 1.705(5) .
S2 C5 1.721(5) .
S2 C2 1.721(5) .
O1 C1 1.285(7) .
O2 C1 1.244(6) .
O3 C6 1.274(6) .
O3 U1 2.498(4) 4_655
O4 C6 1.260(6) .
O4 U1 2.513(4) 4_655
O5 C7 1.282(6) .
O6 C7 1.270(6) .
N1 C11 1.344(6) .
N1 C15 1.354(6) .
N1 C10 1.486(6) .
C1 C2 1.476(7) .
C2 C3 1.377(8) .
C3 C4 1.408(7) .
C3 H3 0.9300 .
C4 C5 1.369(7) .
C4 H4 0.9300 .
C5 C6 1.477(7) .
C6 U1 2.870(5) 4_655
C7 C8 1.477(7) .
C8 C9 1.355(7) .
C9 C9 1.420(11) 2_654
C9 H9 0.9300 .
C10 H10A 0.9600 .
C10 H10B 0.9600 .
C10 H10C 0.9600 .
C11 C12 1.380(7) .
C11 H11 0.9300 .
C12 C13 1.386(7) .
C12 H12 0.9300 .
C13 C14 1.395(7) .
C13 C13 1.490(10) 5_665
C14 C15 1.383(7) .
C14 H14 0.9300 .
C15 H15 0.9300 .
